data_7156936
loop_
_publ_author_name
'Homberg, Alexandre'
'Hrdina, Radim'
'Vishe, Mahesh'
'Gu\'en\'ee, Laure'
'Lacour, J\'er\^ome'

_publ_section_title
;
 Stereoselective deconjugation of macrocyclic \a,\b-unsaturated esters by
 sequential amidation and olefin transposition: application to
 enantioselective phase-transfer catalysis.
;
_journal_issue 28
_journal_name_full 'Organic &amp; biomolecular chemistry'
_journal_page_first 6905
_journal_page_last 6910
_journal_paper_doi 10.1039/c9ob01355e
_journal_volume 17
_journal_year 2019
_chemical_formula_moiety 'C30 H38 N2 O8'
_chemical_formula_sum 'C30 H38 N2 O8'
_chemical_formula_weight 554.62
_space_group_crystal_system monoclinic
_space_group_IT_number 14
_space_group_name_Hall '-P 2ybc'
_space_group_name_H-M_alt 'P 1 21/c 1'
_symmetry_space_group_name_Hall '-P 2ybc'
_symmetry_space_group_name_H-M 'P 1 21/c 1'
_atom_sites_solution_hydrogens mixed
_atom_sites_solution_primary direct
_atom_sites_solution_secondary difmap
_audit_creation_date 2019-06-11
_audit_creation_method
;
Olex2 1.2
(compiled 2018.05.29 svn.r3508 for OlexSys, GUI svn.r5506)
;
_audit_update_record
;
2019-06-14 deposited with the CCDC.    2019-06-26 downloaded from the CCDC.
;
_cell_angle_alpha 90
_cell_angle_beta 100.296(3)
_cell_angle_gamma 90
_cell_formula_units_Z 2
_cell_length_a 17.6634(5)
_cell_length_b 8.6515(2)
_cell_length_c 9.4505(3)
_cell_measurement_reflns_used 5821
_cell_measurement_temperature 180.00(14)
_cell_measurement_theta_max 73.7100
_cell_measurement_theta_min 5.0610
_cell_volume 1420.92(7)
_computing_cell_refinement
;
CrysAlisPro, Agilent Technologies,
Version 1.171.36.28 (release 01-02-2013 CrysAlis171 .NET)
(compiled Feb  1 2013,16:14:44)
;
_computing_data_collection
;
CrysAlisPro, Agilent Technologies,
Version 1.171.36.28 (release 01-02-2013 CrysAlis171 .NET)
(compiled Feb  1 2013,16:14:44)
;
_computing_data_reduction
;
CrysAlisPro, Agilent Technologies,
Version 1.171.36.28 (release 01-02-2013 CrysAlis171 .NET)
(compiled Feb  1 2013,16:14:44)
;
_computing_molecular_graphics 'Olex2 (Dolomanov et al., 2009)'
_computing_publication_material 'Olex2 (Dolomanov et al., 2009)'
_computing_structure_refinement 'ShelXL (Sheldrick, 2015)'
_computing_structure_solution 'ShelXS (Sheldrick, 2015)'
_diffrn_ambient_temperature 180.00(14)
_diffrn_detector_area_resol_mean 10.4679
_diffrn_measured_fraction_theta_full 1.000
_diffrn_measured_fraction_theta_max 0.989
_diffrn_measurement_details
;
#__ type_ start__ end____ width___ exp.time_
  1 omega -124.00  -91.00   1.0000    2.0000
omega____ theta____ kappa____ phi______ frames
    -      -37.5615  -87.0000 -124.0000 33

#__ type_ start__ end____ width___ exp.time_
  2 omega  -18.00   40.00   1.0000    2.0000
omega____ theta____ kappa____ phi______ frames
    -      -37.5615   37.0000  120.0000 58

#__ type_ start__ end____ width___ exp.time_
  3 omega  -26.00    9.00   1.0000    2.0000
omega____ theta____ kappa____ phi______ frames
    -      -37.5615   35.0000  178.0000 35

#__ type_ start__ end____ width___ exp.time_
  4 omega  -48.00   -6.00   1.0000    2.0000
omega____ theta____ kappa____ phi______ frames
    -      -37.5615  -57.0000 -120.0000 42

#__ type_ start__ end____ width___ exp.time_
  5 omega -119.00   -4.00   1.0000    2.0000
omega____ theta____ kappa____ phi______ frames
    -      -37.5615  -77.0000    0.0000 115

#__ type_ start__ end____ width___ exp.time_
  6 omega   55.00   80.00   1.0000    2.0000
omega____ theta____ kappa____ phi______ frames
    -       37.5615  -99.0000 -150.0000 25

#__ type_ start__ end____ width___ exp.time_
  7 omega   58.00  121.00   1.0000    2.0000
omega____ theta____ kappa____ phi______ frames
    -       37.5615  178.0000  -60.0000 63

#__ type_ start__ end____ width___ exp.time_
  8 omega    4.00   82.00   1.0000    2.0000
omega____ theta____ kappa____ phi______ frames
    -       37.5615  -99.0000   60.0000 78

#__ type_ start__ end____ width___ exp.time_
  9 omega  100.00  177.00   1.0000    4.0000
omega____ theta____ kappa____ phi______ frames
    -      110.3999  111.0000 -180.0000 77

#__ type_ start__ end____ width___ exp.time_
 10 omega   75.00  100.00   1.0000    4.0000
omega____ theta____ kappa____ phi______ frames
    -      110.3999   77.0000 -150.0000 25

#__ type_ start__ end____ width___ exp.time_
 11 omega  103.00  178.00   1.0000    4.0000
omega____ theta____ kappa____ phi______ frames
    -      110.3999  111.0000   90.0000 75

#__ type_ start__ end____ width___ exp.time_
 12 omega   74.00  100.00   1.0000    4.0000
omega____ theta____ kappa____ phi______ frames
    -      110.3999   77.0000 -120.0000 26

#__ type_ start__ end____ width___ exp.time_
 13 omega  112.00  176.00   1.0000    4.0000
omega____ theta____ kappa____ phi______ frames
    -      110.3999   77.0000 -120.0000 64

#__ type_ start__ end____ width___ exp.time_
 14 omega   78.00  103.00   1.0000    4.0000
omega____ theta____ kappa____ phi______ frames
    -      110.3999   61.0000  -30.0000 25

#__ type_ start__ end____ width___ exp.time_
 15 omega   55.00   87.00   1.0000    4.0000
omega____ theta____ kappa____ phi______ frames
    -      110.3999  -30.0000  150.0000 32

#__ type_ start__ end____ width___ exp.time_
 16 omega   77.00  103.00   1.0000    4.0000
omega____ theta____ kappa____ phi______ frames
    -      110.3999   61.0000 -150.0000 26

#__ type_ start__ end____ width___ exp.time_
 17 omega  124.00  174.00   1.0000    4.0000
omega____ theta____ kappa____ phi______ frames
    -      110.3999   77.0000  -60.0000 50

#__ type_ start__ end____ width___ exp.time_
 18 omega   77.00  107.00   1.0000    4.0000
omega____ theta____ kappa____ phi______ frames
    -      110.3999   61.0000 -120.0000 30

#__ type_ start__ end____ width___ exp.time_
 19 omega   77.00  110.00   1.0000    4.0000
omega____ theta____ kappa____ phi______ frames
    -      110.3999   61.0000  -60.0000 33

#__ type_ start__ end____ width___ exp.time_
 20 omega  100.00  159.00   1.0000    4.0000
omega____ theta____ kappa____ phi______ frames
    -      110.3999  111.0000   60.0000 59

#__ type_ start__ end____ width___ exp.time_
 21 omega   78.00  103.00   1.0000    4.0000
omega____ theta____ kappa____ phi______ frames
    -      110.3999   61.0000  -90.0000 25

#__ type_ start__ end____ width___ exp.time_
 22 omega  116.00  171.00   1.0000    4.0000
omega____ theta____ kappa____ phi______ frames
    -      110.3999   77.0000  -90.0000 55

#__ type_ start__ end____ width___ exp.time_
 23 omega   74.00  106.00   1.0000    4.0000
omega____ theta____ kappa____ phi______ frames
    -      110.3999   30.0000    0.0000 32

#__ type_ start__ end____ width___ exp.time_
 24 omega  135.00  177.00   1.0000    4.0000
omega____ theta____ kappa____ phi______ frames
    -      110.3999   77.0000 -150.0000 42

#__ type_ start__ end____ width___ exp.time_
 25 omega   79.00  105.00   1.0000    4.0000
omega____ theta____ kappa____ phi______ frames
    -      110.3999   45.0000  -60.0000 26

#__ type_ start__ end____ width___ exp.time_
 26 omega   80.00  107.00   1.0000    4.0000
omega____ theta____ kappa____ phi______ frames
    -      110.3999   45.0000  -30.0000 27

#__ type_ start__ end____ width___ exp.time_
 27 omega   83.00  112.00   1.0000    4.0000
omega____ theta____ kappa____ phi______ frames
    -      110.3999   45.0000  -90.0000 29

#__ type_ start__ end____ width___ exp.time_
 28 omega   74.00  126.00   1.0000    4.0000
omega____ theta____ kappa____ phi______ frames
    -      110.3999   77.0000  -30.0000 52

#__ type_ start__ end____ width___ exp.time_
 29 omega  148.00  174.00   1.0000    4.0000
omega____ theta____ kappa____ phi______ frames
    -      110.3999   77.0000  -30.0000 26

#__ type_ start__ end____ width___ exp.time_
 30 omega   79.00  108.00   1.0000    4.0000
omega____ theta____ kappa____ phi______ frames
    -      110.3999   45.0000 -120.0000 29

#__ type_ start__ end____ width___ exp.time_
 31 omega   74.00  101.00   1.0000    4.0000
omega____ theta____ kappa____ phi______ frames
    -      110.3999   77.0000  -90.0000 27

#__ type_ start__ end____ width___ exp.time_
 32 omega   74.00  100.00   1.0000    4.0000
omega____ theta____ kappa____ phi______ frames
    -      110.3999   77.0000  -60.0000 26

#__ type_ start__ end____ width___ exp.time_
 33 omega  131.00  172.00   1.0000    4.0000
omega____ theta____ kappa____ phi______ frames
    -      110.3999   30.0000    0.0000 41

#__ type_ start__ end____ width___ exp.time_
 34 omega   34.00   85.00   1.0000    4.0000
omega____ theta____ kappa____ phi______ frames
    -      110.3999 -111.0000  -60.0000 51
;
_diffrn_measurement_device_type 'SuperNova, Dual, Cu at zero, Atlas'
_diffrn_measurement_method '\w scans'
_diffrn_orient_matrix_UB_11 0.0335309000
_diffrn_orient_matrix_UB_12 0.0120100000
_diffrn_orient_matrix_UB_13 -0.1392333000
_diffrn_orient_matrix_UB_21 -0.0725972000
_diffrn_orient_matrix_UB_22 -0.0783041000
_diffrn_orient_matrix_UB_23 -0.0842985000
_diffrn_orient_matrix_UB_31 -0.0382451000
_diffrn_orient_matrix_UB_32 0.1595302000
_diffrn_orient_matrix_UB_33 -0.0307940000
_diffrn_radiation_monochromator mirror
_diffrn_radiation_type CuK\a
_diffrn_radiation_wavelength 1.54184
_diffrn_reflns_av_R_equivalents 0.0197
_diffrn_reflns_av_unetI/netI 0.0148
_diffrn_reflns_Laue_measured_fraction_full 1.000
_diffrn_reflns_Laue_measured_fraction_max 0.989
_diffrn_reflns_limit_h_max 21
_diffrn_reflns_limit_h_min -21
_diffrn_reflns_limit_k_max 10
_diffrn_reflns_limit_k_min -10
_diffrn_reflns_limit_l_max 11
_diffrn_reflns_limit_l_min -11
_diffrn_reflns_number 10598
_diffrn_reflns_point_group_measured_fraction_full 1.000
_diffrn_reflns_point_group_measured_fraction_max 0.989
_diffrn_reflns_theta_full 67.500
_diffrn_reflns_theta_max 73.692
_diffrn_reflns_theta_min 5.090
_diffrn_source 'SuperNova (Cu) X-ray Source'
_exptl_absorpt_coefficient_mu 0.774
_exptl_absorpt_correction_T_max 0.946
_exptl_absorpt_correction_T_min 0.834
_exptl_absorpt_correction_type analytical
_exptl_absorpt_process_details
;
CrysAlisPro, Agilent Technologies,
Version 1.171.36.28 (release 01-02-2013 CrysAlis171 .NET)
(compiled Feb  1 2013,16:14:44)
Analytical numeric absorption correction using a multifaceted crystal
            model based on expressions derived by R.C. Clark & J.S. Reid.
(Clark, R. C. & Reid, J. S. (1995). Acta Cryst. A51, 887-897)
;
_exptl_crystal_colour colourless
_exptl_crystal_colour_primary colourless
_exptl_crystal_density_diffrn 1.296
_exptl_crystal_description plate
_exptl_crystal_F_000 592
_exptl_crystal_size_max 0.2707
_exptl_crystal_size_mid 0.1869
_exptl_crystal_size_min 0.0762
_refine_diff_density_max 0.211
_refine_diff_density_min -0.185
_refine_diff_density_rms 0.036
_refine_ls_extinction_method none
_refine_ls_goodness_of_fit_ref 1.031
_refine_ls_hydrogen_treatment mixed
_refine_ls_matrix_type full
_refine_ls_number_parameters 186
_refine_ls_number_reflns 2838
_refine_ls_number_restraints 0
_refine_ls_restrained_S_all 1.031
_refine_ls_R_factor_all 0.0367
_refine_ls_R_factor_gt 0.0334
_refine_ls_shift/su_max 0.001
_refine_ls_shift/su_mean 0.000
_refine_ls_structure_factor_coef Fsqd
_refine_ls_weighting_details 'w=1/[\s^2^(Fo^2^)+(0.0480P)^2^+0.3240P] where P=(Fo^2^+2Fc^2^)/3'
_refine_ls_weighting_scheme calc
_refine_ls_wR_factor_gt 0.0871
_refine_ls_wR_factor_ref 0.0907
_reflns_Friedel_coverage 0.000
_reflns_number_gt 2597
_reflns_number_total 2838
_reflns_threshold_expression 'I > 2\s(I)'
_cod_data_source_file c9ob01355e2.cif
_cod_data_source_block 4a
_cod_depositor_comments 'Adding full bibliography for 7156936--7156938.cif.'
_cod_original_cell_volume 1420.93(7)
_cod_database_code 7156936
_shelx_shelxl_version_number 2014/7
_chemical_oxdiff_formula 'C30 H38 N2 O8'
_shelx_space_group_comment
;
The symmetry employed for this shelxl refinement is uniquely defined
by the following loop, which should always be used as a source of
symmetry information in preference to the above space-group names.
They are only intended as comments.
;
_reflns_odcompleteness_completeness 99.96
_reflns_odcompleteness_iscentric 1
_reflns_odcompleteness_theta 67.29
_olex2_refinement_description
;
1. Fixed Uiso
 At 1.2 times of:
  All C(H) groups, All C(H,H) groups
 At 1.5 times of:
  All C(H,H,H) groups
2.a Secondary CH2 refined with riding coordinates:
 C7(H7A,H7B), C12(H12A,H12B), C13(H13A,H13B), C14(H14A,H14B), C15(H15A,H15B)
2.b Aromatic/amide H refined with riding coordinates:
 C1(H1A), C2(H2), C3(H3), C4(H4), C5(H5)
2.c Idealised Me refined as rotating group:
 C11(H11A,H11B,H11C)
;
_olex2_submission_special_instructions 'No special instructions were received'

loop_
_space_group_symop_operation_xyz
'x, y, z'
'-x, y+1/2, -z+1/2'
'-x, -y, -z'
'x, -y-1/2, z-1/2'

loop_
_atom_site_label
_atom_site_type_symbol
_atom_site_fract_x
_atom_site_fract_y
_atom_site_fract_z
_atom_site_U_iso_or_equiv
_atom_site_adp_type
_atom_site_occupancy
_atom_site_site_symmetry_order
_atom_site_calc_flag
_atom_site_refinement_flags_posn
O1 O 0.19693(4) 0.63417(10) 0.24344(8) 0.0338(2) Uani 1 1 d .
O2 O 0.42188(4) 0.49614(9) 0.17034(9) 0.0326(2) Uani 1 1 d .
O3 O 0.58735(5) 0.52872(9) 0.23482(10) 0.0377(2) Uani 1 1 d .
O4 O 0.68517(4) 0.39551(8) 0.02850(8) 0.02715(18) Uani 1 1 d .
N1 N 0.18272(5) 0.71939(11) 0.01500(10) 0.0298(2) Uani 1 1 d .
H1 H 0.2031(8) 0.7283(17) -0.0615(17) 0.042(4) Uiso 1 1 d .
C1 C 0.15002(7) 1.06376(15) 0.03431(12) 0.0361(3) Uani 1 1 d .
H1A H 0.1782 1.0439 -0.0404 0.043 Uiso 1 1 calc R
C2 C 0.14944(8) 1.21121(15) 0.09088(14) 0.0423(3) Uani 1 1 d .
H2 H 0.1771 1.2918 0.0544 0.051 Uiso 1 1 calc R
C3 C 0.10904(8) 1.24210(15) 0.19986(14) 0.0427(3) Uani 1 1 d .
H3 H 0.1083 1.3436 0.2379 0.051 Uiso 1 1 calc R
C4 C 0.06974(8) 1.12406(16) 0.25304(14) 0.0427(3) Uani 1 1 d .
H4 H 0.0426 1.1440 0.3292 0.051 Uiso 1 1 calc R
C5 C 0.06970(7) 0.97633(15) 0.19580(13) 0.0358(3) Uani 1 1 d .
H5 H 0.0419 0.8961 0.2324 0.043 Uiso 1 1 calc R
C6 C 0.10976(6) 0.94459(13) 0.08577(11) 0.0288(2) Uani 1 1 d .
C7 C 0.10726(6) 0.78569(14) 0.01832(13) 0.0343(3) Uani 1 1 d .
H7A H 0.0787 0.7152 0.0725 0.041 Uiso 1 1 calc R
H7B H 0.0783 0.7922 -0.0814 0.041 Uiso 1 1 calc R
C8 C 0.22269(6) 0.64746(12) 0.13020(11) 0.0253(2) Uani 1 1 d .
C9 C 0.29887(6) 0.58711(11) 0.10963(11) 0.0247(2) Uani 1 1 d .
C10 C 0.35377(6) 0.52824(12) 0.21307(12) 0.0271(2) Uani 1 1 d .
C11 C 0.34768(7) 0.50515(15) 0.36735(13) 0.0379(3) Uani 1 1 d .
H11A H 0.3539 0.3952 0.3916 0.057 Uiso 1 1 calc GR
H11B H 0.2971 0.5403 0.3831 0.057 Uiso 1 1 calc GR
H11C H 0.3880 0.5648 0.4285 0.057 Uiso 1 1 calc GR
C12 C 0.47441(7) 0.38928(15) 0.25279(17) 0.0443(3) Uani 1 1 d .
H12A H 0.4518 0.2843 0.2465 0.053 Uiso 1 1 calc R
H12B H 0.4851 0.4209 0.3551 0.053 Uiso 1 1 calc R
C13 C 0.54747(7) 0.38949(14) 0.19259(15) 0.0387(3) Uani 1 1 d .
H13A H 0.5797 0.2996 0.2297 0.046 Uiso 1 1 calc R
H13B H 0.5356 0.3824 0.0864 0.046 Uiso 1 1 calc R
C14 C 0.66844(7) 0.52077(15) 0.24912(12) 0.0351(3) Uani 1 1 d .
H14A H 0.6861 0.4206 0.2940 0.042 Uiso 1 1 calc R
H14B H 0.6914 0.6037 0.3153 0.042 Uiso 1 1 calc R
C15 C 0.69825(7) 0.53617(14) 0.11029(12) 0.0340(3) Uani 1 1 d .
H15A H 0.6718 0.6230 0.0535 0.041 Uiso 1 1 calc R
H15B H 0.7540 0.5592 0.1311 0.041 Uiso 1 1 calc R

loop_
_atom_site_aniso_label
_atom_site_aniso_U_11
_atom_site_aniso_U_22
_atom_site_aniso_U_33
_atom_site_aniso_U_23
_atom_site_aniso_U_13
_atom_site_aniso_U_12
O1 0.0333(4) 0.0428(5) 0.0277(4) 0.0009(3) 0.0118(3) 0.0026(3)
O2 0.0266(4) 0.0347(4) 0.0373(4) 0.0054(3) 0.0081(3) 0.0058(3)
O3 0.0290(4) 0.0336(4) 0.0517(5) -0.0077(4) 0.0106(4) 0.0053(3)
O4 0.0313(4) 0.0257(4) 0.0264(4) -0.0015(3) 0.0103(3) 0.0007(3)
N1 0.0286(5) 0.0354(5) 0.0263(5) 0.0002(4) 0.0074(4) 0.0049(4)
C1 0.0344(6) 0.0440(7) 0.0312(6) 0.0032(5) 0.0098(5) 0.0027(5)
C2 0.0431(7) 0.0388(7) 0.0441(7) 0.0068(5) 0.0053(5) -0.0010(5)
C3 0.0449(7) 0.0382(7) 0.0419(7) -0.0042(5) -0.0005(5) 0.0099(5)
C4 0.0418(7) 0.0519(8) 0.0364(6) -0.0025(6) 0.0121(5) 0.0145(6)
C5 0.0316(6) 0.0421(7) 0.0352(6) 0.0058(5) 0.0107(5) 0.0068(5)
C6 0.0226(5) 0.0362(6) 0.0264(5) 0.0024(4) 0.0010(4) 0.0066(4)
C7 0.0253(5) 0.0401(6) 0.0364(6) -0.0036(5) 0.0023(4) 0.0031(4)
C8 0.0265(5) 0.0240(5) 0.0259(5) -0.0038(4) 0.0062(4) -0.0029(4)
C9 0.0273(5) 0.0227(5) 0.0256(5) -0.0016(4) 0.0087(4) -0.0022(4)
C10 0.0270(5) 0.0230(5) 0.0325(5) -0.0006(4) 0.0084(4) -0.0020(4)
C11 0.0362(6) 0.0464(7) 0.0315(6) 0.0084(5) 0.0070(5) 0.0058(5)
C12 0.0354(6) 0.0319(6) 0.0675(9) 0.0189(6) 0.0141(6) 0.0082(5)
C13 0.0324(6) 0.0265(6) 0.0580(8) 0.0011(5) 0.0100(5) 0.0065(4)
C14 0.0290(6) 0.0462(7) 0.0299(6) -0.0079(5) 0.0049(4) 0.0033(5)
C15 0.0376(6) 0.0329(6) 0.0330(6) -0.0092(5) 0.0102(5) -0.0048(5)

loop_
_atom_type_symbol
_atom_type_description
_atom_type_scat_dispersion_real
_atom_type_scat_dispersion_imag
_atom_type_scat_source
C C 0.0181 0.0091 'International Tables Vol C Tables 4.2.6.8 and 6.1.1.4'
H H 0.0000 0.0000 'International Tables Vol C Tables 4.2.6.8 and 6.1.1.4'
N N 0.0311 0.0180 'International Tables Vol C Tables 4.2.6.8 and 6.1.1.4'
O O 0.0492 0.0322 'International Tables Vol C Tables 4.2.6.8 and 6.1.1.4'

loop_
_exptl_crystal_face_index_h
_exptl_crystal_face_index_k
_exptl_crystal_face_index_l
_exptl_crystal_face_perp_dist
_exptl_oxdiff_crystal_face_indexfrac_h
_exptl_oxdiff_crystal_face_indexfrac_k
_exptl_oxdiff_crystal_face_indexfrac_l
_exptl_oxdiff_crystal_face_x
_exptl_oxdiff_crystal_face_y
_exptl_oxdiff_crystal_face_z
-2 -1 0 0.0396 -2.0005 -0.9977 -0.0000 -0.0791 0.2234 -0.0827
2 1 0 0.0366 2.0005 0.9977 0.0000 0.0791 -0.2234 0.0827
1 0 0 0.0756 1.0003 -0.0019 0.0003 0.0335 -0.0725 -0.0386
-1 0 0 0.0756 -1.0003 0.0019 -0.0003 -0.0335 0.0725 0.0386
1 0 -2 0.1280 1.0020 -0.0013 -1.9985 0.3118 0.0958 0.0230
-1 0 2 0.1280 -1.0020 0.0013 1.9985 -0.3118 -0.0958 -0.0230
-1 2 0 0.0703 -1.0005 2.0051 -0.0015 -0.0093 -0.0842 0.3582
1 -2 0 0.0763 1.0005 -2.0051 0.0015 0.0093 0.0842 -0.3582

loop_
_geom_angle_atom_site_label_1
_geom_angle_atom_site_label_2
_geom_angle_atom_site_label_3
_geom_angle
_geom_angle_site_symmetry_1
_geom_angle_site_symmetry_3
C10 O2 C12 119.25(9) . .
C14 O3 C13 115.41(9) . .
C9 O4 C15 111.88(8) 3_665 .
C7 N1 H1 120.1(10) . .
C8 N1 H1 118.8(10) . .
C8 N1 C7 121.11(9) . .
C2 C1 H1A 119.7 . .
C2 C1 C6 120.62(11) . .
C6 C1 H1A 119.7 . .
C1 C2 H2 119.8 . .
C3 C2 C1 120.49(12) . .
C3 C2 H2 119.8 . .
C2 C3 H3 120.3 . .
C4 C3 C2 119.32(12) . .
C4 C3 H3 120.3 . .
C3 C4 H4 119.8 . .
C3 C4 C5 120.34(11) . .
C5 C4 H4 119.8 . .
C4 C5 H5 119.7 . .
C6 C5 C4 120.68(12) . .
C6 C5 H5 119.7 . .
C1 C6 C7 120.35(10) . .
C5 C6 C1 118.54(11) . .
C5 C6 C7 121.06(11) . .
N1 C7 C6 114.14(9) . .
N1 C7 H7A 108.7 . .
N1 C7 H7B 108.7 . .
C6 C7 H7A 108.7 . .
C6 C7 H7B 108.7 . .
H7A C7 H7B 107.6 . .
O1 C8 N1 121.49(9) . .
O1 C8 C9 124.04(10) . .
N1 C8 C9 114.47(9) . .
O4 C9 C8 115.09(9) 3_665 .
C10 C9 O4 118.75(9) . 3_665
C10 C9 C8 126.02(9) . .
O2 C10 C11 118.87(10) . .
C9 C10 O2 114.86(9) . .
C9 C10 C11 126.17(10) . .
C10 C11 H11A 109.5 . .
C10 C11 H11B 109.5 . .
C10 C11 H11C 109.5 . .
H11A C11 H11B 109.5 . .
H11A C11 H11C 109.5 . .
H11B C11 H11C 109.5 . .
O2 C12 H12A 110.1 . .
O2 C12 H12B 110.1 . .
O2 C12 C13 108.03(10) . .
H12A C12 H12B 108.4 . .
C13 C12 H12A 110.1 . .
C13 C12 H12B 110.1 . .
O3 C13 C12 108.20(10) . .
O3 C13 H13A 110.1 . .
O3 C13 H13B 110.1 . .
C12 C13 H13A 110.1 . .
C12 C13 H13B 110.1 . .
H13A C13 H13B 108.4 . .
O3 C14 H14A 108.6 . .
O3 C14 H14B 108.6 . .
O3 C14 C15 114.72(10) . .
H14A C14 H14B 107.6 . .
C15 C14 H14A 108.6 . .
C15 C14 H14B 108.6 . .
O4 C15 C14 110.25(9) . .
O4 C15 H15A 109.6 . .
O4 C15 H15B 109.6 . .
C14 C15 H15A 109.6 . .
C14 C15 H15B 109.6 . .
H15A C15 H15B 108.1 . .

loop_
_geom_bond_atom_site_label_1
_geom_bond_atom_site_label_2
_geom_bond_distance
_geom_bond_site_symmetry_2
O1 C8 1.2409(12) .
O2 C10 1.3641(13) .
O2 C12 1.4369(14) .
O3 C13 1.4163(15) .
O3 C14 1.4162(14) .
O4 C9 1.3919(12) 3_665
O4 C15 1.4380(13) .
N1 H1 0.867(15) .
N1 C7 1.4566(14) .
N1 C8 1.3402(14) .
C1 H1A 0.9500 .
C1 C2 1.3839(19) .
C1 C6 1.3888(17) .
C2 H2 0.9500 .
C2 C3 1.3799(19) .
C3 H3 0.9500 .
C3 C4 1.379(2) .
C4 H4 0.9500 .
C4 C5 1.3878(18) .
C5 H5 0.9500 .
C5 C6 1.3858(16) .
C6 C7 1.5126(16) .
C7 H7A 0.9900 .
C7 H7B 0.9900 .
C8 C9 1.4881(14) .
C9 O4 1.3920(12) 3_665
C9 C10 1.3478(15) .
C10 C11 1.4945(15) .
C11 H11A 0.9800 .
C11 H11B 0.9800 .
C11 H11C 0.9800 .
C12 H12A 0.9900 .
C12 H12B 0.9900 .
C12 C13 1.5005(17) .
C13 H13A 0.9900 .
C13 H13B 0.9900 .
C14 H14A 0.9900 .
C14 H14B 0.9900 .
C14 C15 1.5044(16) .
C15 H15A 0.9900 .
C15 H15B 0.9900 .

loop_
_geom_hbond_atom_site_label_D
_geom_hbond_atom_site_label_H
_geom_hbond_atom_site_label_A
_geom_hbond_distance_DH
_geom_hbond_distance_HA
_geom_hbond_distance_DA
_geom_hbond_angle_DHA
_geom_hbond_site_symmetry_A
N1 H1 O1 0.867(15) 2.180(16) 2.9129(12) 142.0(13) 4_575
